data_7000219
loop_
_publ_author_name
'Lee, Yong-Min'
'Kim, Eun-Sook'
'Kim, Hee-Jin'
'Choi, Hee Jung'
'Kim, Young-Inn'
'Kang, Sung Kwon'
'Choi, Sung-Nak'

_publ_section_title
;
 Selective complexation of 3d metal(ii) ions with multidentate and
 chiral isomers derived from condensation of 2-pyridinecarboxaldehyde
 with triethylenetetramine
;
_journal_issue 1
_journal_name_full 'Dalton Transactions'
_journal_page_first 126
_journal_page_last 133
_journal_paper_doi 10.1039/b815621b
_journal_year 2009
_chemical_formula_moiety 'C20 H24 Mn N8 S2'
_chemical_formula_sum 'C20 H24 Mn N8 S2'
_chemical_formula_weight 495.53
_chemical_name_systematic
;
?
;
_space_group_IT_number 14
_symmetry_cell_setting monoclinic
_symmetry_space_group_name_Hall '-P 2ybc'
_symmetry_space_group_name_H-M 'P 1 21/c 1'
_atom_sites_solution_hydrogens geom
_atom_sites_solution_primary direct
_atom_sites_solution_secondary difmap
_audit_creation_method SHELXL-97
_cell_angle_alpha 90.00
_cell_angle_beta 90.3730(10)
_cell_angle_gamma 90.00
_cell_formula_units_Z 8
_cell_length_a 15.4649(8)
_cell_length_b 17.7127(10)
_cell_length_c 16.6848(10)
_cell_measurement_reflns_used 1791
_cell_measurement_temperature 295(2)
_cell_measurement_theta_max 18.77
_cell_measurement_theta_min 2.44
_cell_volume 4570.3(4)
_computing_cell_refinement 'Bruker SMART'
_computing_data_collection 'Bruker SMART'
_computing_data_reduction 'Bruker SMART'
_computing_molecular_graphics 'Ortep-3 for Windows (Farrugia, 1997)'
_computing_publication_material 'WinGX publication routines (Farrugia, 1999)'
_computing_structure_refinement 'SHELXL-97 (Sheldrick, 1997)'
_computing_structure_solution 'SHELXS-97 (Sheldrick, 1997)'
_diffrn_ambient_temperature 295(2)
_diffrn_measured_fraction_theta_full 1.000
_diffrn_measured_fraction_theta_max 1.000
_diffrn_measurement_device_type 'Bruker SMART CCD area-detector'
_diffrn_measurement_method 'phi and omega scans'
_diffrn_radiation_monochromator graphite
_diffrn_radiation_source 'fine-focus sealed tube'
_diffrn_radiation_type MoK\a
_diffrn_radiation_wavelength 0.71073
_diffrn_reflns_av_R_equivalents 0.1375
_diffrn_reflns_av_sigmaI/netI 0.1081
_diffrn_reflns_limit_h_max 18
_diffrn_reflns_limit_h_min -18
_diffrn_reflns_limit_k_max 21
_diffrn_reflns_limit_k_min -21
_diffrn_reflns_limit_l_max 20
_diffrn_reflns_limit_l_min -20
_diffrn_reflns_number 39391
_diffrn_reflns_theta_full 25.50
_diffrn_reflns_theta_max 25.50
_diffrn_reflns_theta_min 1.32
_exptl_absorpt_coefficient_mu 0.785
_exptl_absorpt_correction_T_max 0.886
_exptl_absorpt_correction_T_min 0.821
_exptl_absorpt_correction_type multi-scan
_exptl_absorpt_process_details 'SADABS 2.03, (Sheldrick, 2002)'
_exptl_crystal_colour yellow
_exptl_crystal_density_diffrn 1.440
_exptl_crystal_density_method 'not measured'
_exptl_crystal_description block
_exptl_crystal_F_000 2056
_exptl_crystal_size_max 0.35
_exptl_crystal_size_mid 0.20
_exptl_crystal_size_min 0.14
_refine_diff_density_max 0.566
_refine_diff_density_min -0.436
_refine_diff_density_rms 0.068
_refine_ls_extinction_method none
_refine_ls_goodness_of_fit_ref 1.000
_refine_ls_hydrogen_treatment mixed
_refine_ls_matrix_type full
_refine_ls_number_parameters 574
_refine_ls_number_reflns 8514
_refine_ls_number_restraints 2
_refine_ls_restrained_S_all 1.000
_refine_ls_R_factor_all 0.1545
_refine_ls_R_factor_gt 0.0590
_refine_ls_shift/su_max 0.001
_refine_ls_shift/su_mean 0.000
_refine_ls_structure_factor_coef Fsqd
_refine_ls_weighting_details 'calc w=1/[\s^2^(Fo^2^)+(0.0482P)^2^+2.3467P] where P=(Fo^2^+2Fc^2^)/3'
_refine_ls_weighting_scheme calc
_refine_ls_wR_factor_gt 0.1141
_refine_ls_wR_factor_ref 0.1506
_reflns_number_gt 3977
_reflns_number_total 8514
_reflns_threshold_expression >2sigma(I)
_cod_data_source_file b815621b.txt
_cod_data_source_block Mn(edibPy)(NCS)2
_cod_database_code 7000219

loop_
_symmetry_equiv_pos_as_xyz
'x, y, z'
'-x, y+1/2, -z+1/2'
'-x, -y, -z'
'x, -y-1/2, z-1/2'

loop_
_atom_site_label
_atom_site_type_symbol
_atom_site_fract_x
_atom_site_fract_y
_atom_site_fract_z
_atom_site_U_iso_or_equiv
_atom_site_adp_type
_atom_site_occupancy
_atom_site_symmetry_multiplicity
_atom_site_calc_flag
_atom_site_refinement_flags
_atom_site_disorder_assembly
_atom_site_disorder_group
Mn1 Mn 0.72113(5) 0.75525(5) 0.18471(5) 0.0424(2) Uani 1 1 d . . .
N1 N 0.6328(3) 0.8177(2) 0.0925(3) 0.0472(12) Uani 1 1 d . . .
C2 C 0.6525(4) 0.8831(3) 0.0577(4) 0.0600(17) Uani 1 1 d . . .
H2 H 0.7044 0.9062 0.0720 0.072 Uiso 1 1 calc R . .
C3 C 0.6013(4) 0.9183(4) 0.0023(4) 0.0645(18) Uani 1 1 d . . .
H3 H 0.6179 0.9638 -0.0208 0.077 Uiso 1 1 calc R . .
C4 C 0.5248(4) 0.8847(4) -0.0181(4) 0.0656(18) Uani 1 1 d . . .
H4 H 0.4882 0.9068 -0.0557 0.079 Uiso 1 1 calc R . .
C5 C 0.5027(4) 0.8173(4) 0.0179(4) 0.0580(16) Uani 1 1 d . . .
H5 H 0.4507 0.7936 0.0051 0.070 Uiso 1 1 calc R . .
C6 C 0.5588(3) 0.7854(3) 0.0735(3) 0.0424(13) Uani 1 1 d . . .
C7 C 0.5399(3) 0.7112(3) 0.1131(3) 0.0526(16) Uani 1 1 d . . .
H7 H 0.4773 0.7076 0.1208 0.063 Uiso 1 1 calc R . .
N8 N 0.5672(4) 0.6465(3) 0.0666(3) 0.0673(16) Uani 1 1 d . . .
H8 H 0.623(3) 0.654(3) 0.052(3) 0.037(16) Uiso 1 1 d . . .
C9 C 0.5708(5) 0.5851(4) 0.1259(5) 0.087(2) Uani 1 1 d . . .
H9A H 0.6182 0.5510 0.1139 0.105 Uiso 1 1 calc R . .
H9B H 0.5173 0.5565 0.1251 0.105 Uiso 1 1 calc R . .
C10 C 0.5843(4) 0.6209(3) 0.2065(4) 0.0653(18) Uani 1 1 d . . .
H10A H 0.5389 0.6062 0.2431 0.078 Uiso 1 1 calc R . .
H10B H 0.6397 0.6062 0.2292 0.078 Uiso 1 1 calc R . .
N11 N 0.5818(3) 0.7044(2) 0.1913(3) 0.0438(11) Uani 1 1 d . . .
C12 C 0.5344(3) 0.7458(3) 0.2540(3) 0.0508(14) Uani 1 1 d . . .
H12A H 0.4827 0.7179 0.2683 0.061 Uiso 1 1 calc R . .
H12B H 0.5168 0.7948 0.2337 0.061 Uiso 1 1 calc R . .
C13 C 0.5903(3) 0.7561(3) 0.3271(3) 0.0559(15) Uani 1 1 d . . .
H13A H 0.5574 0.7811 0.3687 0.067 Uiso 1 1 calc R . .
H13B H 0.6082 0.7071 0.3472 0.067 Uiso 1 1 calc R . .
N14 N 0.6679(3) 0.8020(2) 0.3077(3) 0.0471(12) Uani 1 1 d . . .
C15 C 0.6509(4) 0.8842(3) 0.3066(4) 0.0681(18) Uani 1 1 d . . .
H15A H 0.6086 0.8978 0.3466 0.082 Uiso 1 1 calc R . .
H15B H 0.6300 0.9002 0.2543 0.082 Uiso 1 1 calc R . .
C16 C 0.7378(4) 0.9196(4) 0.3254(4) 0.077(2) Uani 1 1 d . . .
H16A H 0.7621 0.9427 0.2779 0.092 Uiso 1 1 calc R . .
H16B H 0.7322 0.9578 0.3667 0.092 Uiso 1 1 calc R . .
N17 N 0.7932(4) 0.8562(3) 0.3538(3) 0.0658(15) Uani 1 1 d D . .
H17 H 0.801(4) 0.880(3) 0.399(2) 0.079 Uiso 1 1 d D . .
C18 C 0.7351(4) 0.7938(4) 0.3702(3) 0.0554(16) Uani 1 1 d . . .
H18 H 0.7098 0.7991 0.4236 0.066 Uiso 1 1 calc R . .
C19 C 0.7827(3) 0.7192(3) 0.3632(3) 0.0495(15) Uani 1 1 d . . .
C20 C 0.8208(4) 0.6870(4) 0.4284(4) 0.0659(18) Uani 1 1 d . . .
H20 H 0.8163 0.7094 0.4786 0.079 Uiso 1 1 calc R . .
C21 C 0.8664(4) 0.6200(4) 0.4189(4) 0.075(2) Uani 1 1 d . . .
H21 H 0.8928 0.5969 0.4628 0.090 Uiso 1 1 calc R . .
C22 C 0.8721(4) 0.5890(4) 0.3454(4) 0.0676(18) Uani 1 1 d . . .
H22 H 0.9029 0.5445 0.3376 0.081 Uiso 1 1 calc R . .
C23 C 0.8311(3) 0.6243(3) 0.2820(4) 0.0564(16) Uani 1 1 d . . .
H23 H 0.8342 0.6021 0.2315 0.068 Uiso 1 1 calc R . .
N24 N 0.7873(3) 0.6892(3) 0.2896(3) 0.0483(12) Uani 1 1 d . . .
N25 N 0.7682(3) 0.6701(3) 0.1012(3) 0.0624(14) Uani 1 1 d . . .
C26 C 0.8018(4) 0.6199(4) 0.0709(3) 0.0556(16) Uani 1 1 d . . .
S27 S 0.85096(15) 0.54982(11) 0.02710(11) 0.0918(7) Uani 1 1 d . . .
N28 N 0.8226(3) 0.8332(3) 0.1605(3) 0.0578(14) Uani 1 1 d . . .
C29 C 0.8683(4) 0.8828(3) 0.1483(3) 0.0463(14) Uani 1 1 d . . .
S30 S 0.93339(11) 0.95222(10) 0.13098(11) 0.0716(5) Uani 1 1 d . . .
Mn2 Mn 0.21731(5) 0.75361(4) 0.12826(5) 0.0409(2) Uani 1 1 d . . .
N31 N 0.2844(3) 0.6976(3) 0.0224(3) 0.0476(12) Uani 1 1 d . . .
C32 C 0.3315(4) 0.6345(4) 0.0263(3) 0.0561(16) Uani 1 1 d . . .
H32 H 0.3345 0.6094 0.0752 0.067 Uiso 1 1 calc R . .
C33 C 0.3759(4) 0.6043(4) -0.0371(5) 0.074(2) Uani 1 1 d . . .
H33 H 0.4083 0.5604 -0.0311 0.089 Uiso 1 1 calc R . .
C34 C 0.3710(5) 0.6407(5) -0.1091(5) 0.081(2) Uani 1 1 d . . .
H34 H 0.4009 0.6221 -0.1531 0.097 Uiso 1 1 calc R . .
C35 C 0.3221(4) 0.7043(4) -0.1162(4) 0.0694(19) Uani 1 1 d . . .
H35 H 0.3171 0.7290 -0.1652 0.083 Uiso 1 1 calc R . .
C36 C 0.2799(4) 0.7318(3) -0.0487(3) 0.0532(16) Uani 1 1 d . . .
C37 C 0.2293(4) 0.8052(4) -0.0525(3) 0.0579(16) Uani 1 1 d . . .
H37 H 0.2043 0.8122 -0.1061 0.069 Uiso 1 1 calc R . .
N38 N 0.2831(4) 0.8696(3) -0.0310(4) 0.0685(16) Uani 1 1 d . . .
H38 H 0.322(4) 0.878(3) -0.073(4) 0.07(2) Uiso 1 1 d . . .
C39 C 0.2272(4) 0.9276(4) 0.0024(5) 0.080(2) Uani 1 1 d . . .
H39A H 0.2218 0.9699 -0.0342 0.096 Uiso 1 1 calc R . .
H39B H 0.2502 0.9458 0.0531 0.096 Uiso 1 1 calc R . .
C40 C 0.1401(4) 0.8894(3) 0.0144(4) 0.0712(19) Uani 1 1 d . . .
H40A H 0.1163 0.9017 0.0664 0.085 Uiso 1 1 calc R . .
H40B H 0.0992 0.9044 -0.0270 0.085 Uiso 1 1 calc R . .
N41 N 0.1608(3) 0.8068(3) 0.0085(3) 0.0486(12) Uani 1 1 d . . .
C42 C 0.0860(3) 0.7597(4) -0.0157(3) 0.0592(16) Uani 1 1 d . . .
H42A H 0.1063 0.7122 -0.0374 0.071 Uiso 1 1 calc R . .
H42B H 0.0530 0.7855 -0.0571 0.071 Uiso 1 1 calc R . .
C43 C 0.0294(3) 0.7450(3) 0.0551(3) 0.0546(15) Uani 1 1 d . . .
H43A H 0.0105 0.7926 0.0777 0.065 Uiso 1 1 calc R . .
H43B H -0.0215 0.7172 0.0379 0.065 Uiso 1 1 calc R . .
N44 N 0.0768(3) 0.7009(2) 0.1170(3) 0.0428(11) Uani 1 1 d . . .
C45 C 0.0814(4) 0.6181(3) 0.1012(4) 0.0640(18) Uani 1 1 d . . .
H45A H 0.1387 0.6038 0.0832 0.077 Uiso 1 1 calc R . .
H45B H 0.0394 0.6033 0.0607 0.077 Uiso 1 1 calc R . .
C46 C 0.0610(5) 0.5815(3) 0.1818(4) 0.082(2) Uani 1 1 d . . .
H46A H 0.0053 0.5564 0.1793 0.098 Uiso 1 1 calc R . .
H46B H 0.1048 0.5443 0.1954 0.098 Uiso 1 1 calc R . .
N47 N 0.0596(4) 0.6412(3) 0.2421(4) 0.0653(15) Uani 1 1 d D . .
H47 H 0.109(2) 0.641(4) 0.264(4) 0.09(3) Uiso 1 1 d D . .
C48 C 0.0329(4) 0.7072(3) 0.1958(3) 0.0504(15) Uani 1 1 d . . .
H48 H -0.0298 0.7052 0.1872 0.061 Uiso 1 1 calc R . .
C49 C 0.0556(4) 0.7798(3) 0.2384(3) 0.0457(14) Uani 1 1 d . . .
C50 C 0.0008(4) 0.8111(4) 0.2940(4) 0.0588(17) Uani 1 1 d . . .
H50 H -0.0523 0.7887 0.3044 0.071 Uiso 1 1 calc R . .
C51 C 0.0253(5) 0.8764(4) 0.3345(4) 0.0696(19) Uani 1 1 d . . .
H51 H -0.0106 0.8975 0.3730 0.083 Uiso 1 1 calc R . .
C52 C 0.1031(5) 0.9090(4) 0.3167(4) 0.0653(18) Uani 1 1 d . . .
H52 H 0.1211 0.9529 0.3426 0.078 Uiso 1 1 calc R . .
C53 C 0.1534(4) 0.8758(3) 0.2604(4) 0.0598(17) Uani 1 1 d . . .
H53 H 0.2060 0.8984 0.2483 0.072 Uiso 1 1 calc R . .
N54 N 0.1320(3) 0.8121(3) 0.2212(3) 0.0483(12) Uani 1 1 d . . .
N55 N 0.3196(3) 0.8292(3) 0.1565(3) 0.0614(14) Uani 1 1 d . . .
C56 C 0.3664(4) 0.8794(3) 0.1693(3) 0.0485(15) Uani 1 1 d . . .
S57 S 0.43311(12) 0.94782(9) 0.18685(10) 0.0703(5) Uani 1 1 d . . .
N58 N 0.2619(3) 0.6655(3) 0.2069(3) 0.0611(14) Uani 1 1 d . . .
C59 C 0.3054(4) 0.6232(3) 0.2410(3) 0.0462(14) Uani 1 1 d . . .
S60 S 0.36705(11) 0.56393(9) 0.28993(11) 0.0689(5) Uani 1 1 d . . .

loop_
_atom_site_aniso_label
_atom_site_aniso_U_11
_atom_site_aniso_U_22
_atom_site_aniso_U_33
_atom_site_aniso_U_23
_atom_site_aniso_U_13
_atom_site_aniso_U_12
Mn1 0.0433(5) 0.0446(5) 0.0391(5) 0.0054(4) 0.0006(4) 0.0002(4)
N1 0.047(3) 0.043(3) 0.052(3) 0.010(2) -0.007(2) -0.004(2)
C2 0.050(4) 0.064(4) 0.065(4) 0.022(4) -0.004(3) 0.002(3)
C3 0.067(4) 0.059(4) 0.068(5) 0.024(3) 0.003(4) 0.003(4)
C4 0.067(4) 0.078(5) 0.052(4) 0.016(4) -0.009(3) 0.020(4)
C5 0.051(4) 0.070(5) 0.053(4) -0.010(3) -0.006(3) -0.002(3)
C6 0.040(3) 0.045(3) 0.042(3) -0.004(3) -0.003(3) 0.006(3)
C7 0.040(3) 0.055(4) 0.063(4) -0.001(3) -0.004(3) -0.012(3)
N8 0.066(4) 0.057(4) 0.078(4) -0.020(3) -0.009(3) -0.003(3)
C9 0.102(6) 0.044(4) 0.116(7) -0.008(4) -0.021(5) -0.004(4)
C10 0.065(4) 0.035(4) 0.096(5) 0.009(4) 0.004(4) -0.004(3)
N11 0.046(3) 0.039(3) 0.047(3) 0.004(2) 0.000(2) -0.002(2)
C12 0.041(3) 0.052(4) 0.059(4) 0.013(3) 0.005(3) -0.007(3)
C13 0.053(3) 0.063(4) 0.052(4) 0.009(3) 0.012(3) 0.007(3)
N14 0.049(3) 0.046(3) 0.047(3) -0.001(2) 0.003(2) 0.004(2)
C15 0.073(4) 0.049(4) 0.082(5) -0.004(3) -0.002(4) 0.003(4)
C16 0.077(5) 0.060(4) 0.093(6) -0.017(4) -0.023(4) 0.003(4)
N17 0.068(3) 0.056(4) 0.074(4) -0.020(3) -0.019(3) -0.004(3)
C18 0.058(4) 0.071(4) 0.038(4) -0.007(3) -0.001(3) 0.012(4)
C19 0.044(3) 0.069(4) 0.035(4) 0.006(3) 0.000(3) 0.004(3)
C20 0.066(4) 0.091(5) 0.040(4) 0.018(4) -0.005(3) 0.007(4)
C21 0.065(4) 0.093(6) 0.068(5) 0.041(4) -0.014(4) 0.003(4)
C22 0.061(4) 0.065(4) 0.077(5) 0.007(4) -0.003(4) 0.014(4)
C23 0.048(3) 0.060(4) 0.062(4) 0.011(3) -0.002(3) 0.013(3)
N24 0.049(3) 0.052(3) 0.043(3) 0.007(2) 0.003(2) 0.012(2)
N25 0.077(4) 0.061(4) 0.049(3) -0.009(3) 0.008(3) 0.002(3)
C26 0.073(4) 0.057(4) 0.037(4) 0.009(3) -0.010(3) 0.002(4)
S27 0.1462(19) 0.0692(12) 0.0600(12) -0.0065(10) -0.0100(12) 0.0422(13)
N28 0.049(3) 0.067(4) 0.057(3) 0.009(3) -0.007(3) -0.009(3)
C29 0.048(3) 0.050(4) 0.041(4) 0.004(3) -0.015(3) 0.002(3)
S30 0.0712(11) 0.0635(11) 0.0800(13) 0.0118(9) -0.0118(9) -0.0222(9)
Mn2 0.0402(4) 0.0429(5) 0.0397(5) -0.0036(4) -0.0021(3) -0.0002(4)
N31 0.053(3) 0.052(3) 0.038(3) -0.005(2) -0.002(2) 0.000(3)
C32 0.061(4) 0.065(4) 0.042(4) -0.010(3) 0.005(3) 0.008(3)
C33 0.074(5) 0.072(5) 0.076(5) -0.025(4) -0.003(4) 0.014(4)
C34 0.074(5) 0.105(6) 0.063(5) -0.029(5) 0.019(4) -0.004(5)
C35 0.067(4) 0.101(6) 0.040(4) -0.010(4) 0.007(3) -0.008(4)
C36 0.049(3) 0.071(4) 0.039(4) -0.007(3) -0.002(3) -0.008(3)
C37 0.061(4) 0.073(5) 0.040(4) 0.010(3) -0.003(3) 0.000(4)
N38 0.056(3) 0.072(4) 0.078(4) 0.021(3) 0.009(3) -0.011(3)
C39 0.071(5) 0.051(4) 0.117(6) 0.023(4) -0.011(4) -0.007(4)
C40 0.077(5) 0.054(4) 0.083(5) 0.012(4) 0.004(4) 0.011(4)
N41 0.043(3) 0.049(3) 0.053(3) 0.011(2) -0.004(2) -0.005(2)
C42 0.048(3) 0.082(5) 0.048(4) 0.004(3) -0.014(3) 0.000(3)
C43 0.047(3) 0.067(4) 0.050(4) 0.000(3) -0.010(3) -0.007(3)
N44 0.046(3) 0.040(3) 0.043(3) -0.005(2) 0.003(2) -0.008(2)
C45 0.066(4) 0.045(4) 0.081(5) -0.016(3) 0.009(4) -0.012(3)
C46 0.095(5) 0.037(4) 0.113(7) -0.004(4) 0.018(5) -0.010(4)
N47 0.077(4) 0.050(4) 0.069(4) 0.015(3) 0.020(4) -0.007(3)
C48 0.047(3) 0.046(4) 0.059(4) 0.002(3) 0.011(3) 0.001(3)
C49 0.048(3) 0.052(4) 0.037(3) 0.006(3) 0.001(3) 0.014(3)
C50 0.055(4) 0.069(4) 0.052(4) 0.007(3) 0.008(3) 0.014(3)
C51 0.085(5) 0.074(5) 0.049(4) -0.013(4) 0.006(4) 0.033(4)
C52 0.079(5) 0.057(4) 0.059(4) -0.016(3) -0.008(4) 0.016(4)
C53 0.058(4) 0.053(4) 0.068(5) -0.021(3) -0.004(3) -0.002(3)
N54 0.042(3) 0.050(3) 0.054(3) -0.008(2) 0.000(2) 0.000(2)
N55 0.058(3) 0.065(4) 0.062(4) -0.009(3) -0.001(3) -0.011(3)
C56 0.051(4) 0.054(4) 0.041(4) 0.000(3) 0.005(3) 0.000(3)
S57 0.0912(13) 0.0533(10) 0.0664(12) -0.0039(9) -0.0022(9) -0.0228(10)
N58 0.066(3) 0.061(3) 0.056(4) 0.007(3) -0.003(3) 0.012(3)
C59 0.054(4) 0.043(4) 0.042(4) -0.011(3) 0.007(3) -0.008(3)
S60 0.0706(11) 0.0606(11) 0.0753(13) 0.0040(9) -0.0096(9) 0.0147(9)

loop_
_atom_type_symbol
_atom_type_description
_atom_type_scat_dispersion_real
_atom_type_scat_dispersion_imag
_atom_type_scat_source
C C 0.0033 0.0016 'International Tables Vol C Tables 4.2.6.8 and 6.1.1.4'
H H 0.0000 0.0000 'International Tables Vol C Tables 4.2.6.8 and 6.1.1.4'
N N 0.0061 0.0033 'International Tables Vol C Tables 4.2.6.8 and 6.1.1.4'
S S 0.1246 0.1234 'International Tables Vol C Tables 4.2.6.8 and 6.1.1.4'
Mn Mn 0.3368 0.7283 'International Tables Vol C Tables 4.2.6.8 and 6.1.1.4'

loop_
_geom_angle_atom_site_label_1
_geom_angle_atom_site_label_2
_geom_angle_atom_site_label_3
_geom_angle
_geom_angle_site_symmetry_1
_geom_angle_site_symmetry_3
_geom_angle_publ_flag
N28 Mn1 N25 94.46(19) . . ?
N28 Mn1 N1 89.80(17) . . ?
N25 Mn1 N1 95.88(18) . . ?
N28 Mn1 N24 98.48(17) . . ?
N25 Mn1 N24 89.20(18) . . ?
N1 Mn1 N24 169.94(16) . . ?
N28 Mn1 N11 159.76(17) . . ?
N25 Mn1 N11 94.31(17) . . ?
N1 Mn1 N11 71.17(15) . . ?
N24 Mn1 N11 99.85(15) . . ?
N28 Mn1 N14 101.47(17) . . ?
N25 Mn1 N14 156.27(17) . . ?
N1 Mn1 N14 101.60(15) . . ?
N24 Mn1 N14 71.26(16) . . ?
N11 Mn1 N14 76.57(15) . . ?
C6 N1 C2 118.3(5) . . ?
C6 N1 Mn1 117.2(4) . . ?
C2 N1 Mn1 124.5(4) . . ?
N1 C2 C3 124.0(6) . . ?
N1 C2 H2 118.0 . . ?
C3 C2 H2 118.0 . . ?
C2 C3 C4 117.9(6) . . ?
C2 C3 H3 121.1 . . ?
C4 C3 H3 121.1 . . ?
C3 C4 C5 119.1(6) . . ?
C3 C4 H4 120.5 . . ?
C5 C4 H4 120.5 . . ?
C4 C5 C6 119.2(6) . . ?
C4 C5 H5 120.4 . . ?
C6 C5 H5 120.4 . . ?
N1 C6 C5 121.5(5) . . ?
N1 C6 C7 116.5(5) . . ?
C5 C6 C7 121.9(5) . . ?
N8 C7 N11 106.6(5) . . ?
N8 C7 C6 113.5(5) . . ?
N11 C7 C6 112.3(4) . . ?
N8 C7 H7 108.1 . . ?
N11 C7 H7 108.1 . . ?
C6 C7 H7 108.1 . . ?
C7 N8 C9 103.6(5) . . ?
C7 N8 H8 107(3) . . ?
C9 N8 H8 105(3) . . ?
N8 C9 C10 107.1(5) . . ?
N8 C9 H9A 110.3 . . ?
C10 C9 H9A 110.3 . . ?
N8 C9 H9B 110.3 . . ?
C10 C9 H9B 110.3 . . ?
H9A C9 H9B 108.5 . . ?
N11 C10 C9 105.2(5) . . ?
N11 C10 H10A 110.7 . . ?
C9 C10 H10A 110.7 . . ?
N11 C10 H10B 110.7 . . ?
C9 C10 H10B 110.7 . . ?
H10A C10 H10B 108.8 . . ?
C7 N11 C12 111.9(4) . . ?
C7 N11 C10 104.1(4) . . ?
C12 N11 C10 112.4(4) . . ?
C7 N11 Mn1 109.3(3) . . ?
C12 N11 Mn1 107.7(3) . . ?
C10 N11 Mn1 111.3(3) . . ?
N11 C12 C13 110.5(4) . . ?
N11 C12 H12A 109.6 . . ?
C13 C12 H12A 109.6 . . ?
N11 C12 H12B 109.6 . . ?
C13 C12 H12B 109.6 . . ?
H12A C12 H12B 108.1 . . ?
N14 C13 C12 110.6(4) . . ?
N14 C13 H13A 109.5 . . ?
C12 C13 H13A 109.5 . . ?
N14 C13 H13B 109.5 . . ?
C12 C13 H13B 109.5 . . ?
H13A C13 H13B 108.1 . . ?
C18 N14 C15 103.3(4) . . ?
C18 N14 C13 111.0(4) . . ?
C15 N14 C13 113.4(4) . . ?
C18 N14 Mn1 109.3(3) . . ?
C15 N14 Mn1 113.3(4) . . ?
C13 N14 Mn1 106.5(3) . . ?
N14 C15 C16 104.4(5) . . ?
N14 C15 H15A 110.9 . . ?
C16 C15 H15A 110.9 . . ?
N14 C15 H15B 110.9 . . ?
C16 C15 H15B 110.9 . . ?
H15A C15 H15B 108.9 . . ?
N17 C16 C15 105.2(5) . . ?
N17 C16 H16A 110.7 . . ?
C15 C16 H16A 110.7 . . ?
N17 C16 H16B 110.7 . . ?
C15 C16 H16B 110.7 . . ?
H16A C16 H16B 108.8 . . ?
C18 N17 C16 106.2(5) . . ?
C18 N17 H17 107(4) . . ?
C16 N17 H17 89(4) . . ?
N17 C18 N14 103.1(5) . . ?
N17 C18 C19 110.4(5) . . ?
N14 C18 C19 111.8(5) . . ?
N17 C18 H18 110.5 . . ?
N14 C18 H18 110.5 . . ?
C19 C18 H18 110.5 . . ?
N24 C19 C20 122.8(6) . . ?
N24 C19 C18 116.3(5) . . ?
C20 C19 C18 120.8(6) . . ?
C19 C20 C21 119.0(6) . . ?
C19 C20 H20 120.5 . . ?
C21 C20 H20 120.5 . . ?
C22 C21 C20 119.2(6) . . ?
C22 C21 H21 120.4 . . ?
C20 C21 H21 120.4 . . ?
C21 C22 C23 118.7(6) . . ?
C21 C22 H22 120.6 . . ?
C23 C22 H22 120.6 . . ?
N24 C23 C22 123.1(6) . . ?
N24 C23 H23 118.4 . . ?
C22 C23 H23 118.4 . . ?
C23 N24 C19 117.1(5) . . ?
C23 N24 Mn1 125.3(4) . . ?
C19 N24 Mn1 117.6(4) . . ?
C26 N25 Mn1 165.8(5) . . ?
N25 C26 S27 178.8(6) . . ?
C29 N28 Mn1 170.3(5) . . ?
N28 C29 S30 179.5(6) . . ?
N55 Mn2 N58 94.98(19) . . ?
N55 Mn2 N31 96.00(17) . . ?
N58 Mn2 N31 90.65(18) . . ?
N55 Mn2 N54 89.76(17) . . ?
N58 Mn2 N54 95.67(18) . . ?
N31 Mn2 N54 171.06(16) . . ?
N55 Mn2 N41 101.91(17) . . ?
N58 Mn2 N41 156.64(18) . . ?
N31 Mn2 N41 71.77(16) . . ?
N54 Mn2 N41 100.38(16) . . ?
N55 Mn2 N44 161.25(17) . . ?
N58 Mn2 N44 93.01(17) . . ?
N31 Mn2 N44 100.85(15) . . ?
N54 Mn2 N44 72.56(15) . . ?
N41 Mn2 N44 75.96(15) . . ?
C36 N31 C32 116.6(5) . . ?
C36 N31 Mn2 118.1(4) . . ?
C32 N31 Mn2 125.3(4) . . ?
N31 C32 C33 124.3(6) . . ?
N31 C32 H32 117.8 . . ?
C33 C32 H32 117.8 . . ?
C34 C33 C32 118.0(7) . . ?
C34 C33 H33 121.0 . . ?
C32 C33 H33 121.0 . . ?
C35 C34 C33 119.6(6) . . ?
C35 C34 H34 120.2 . . ?
C33 C34 H34 120.2 . . ?
C34 C35 C36 118.8(7) . . ?
C34 C35 H35 120.6 . . ?
C36 C35 H35 120.6 . . ?
N31 C36 C35 122.7(6) . . ?
N31 C36 C37 116.6(5) . . ?
C35 C36 C37 120.6(6) . . ?
N38 C37 N41 103.2(5) . . ?
N38 C37 C36 111.6(5) . . ?
N41 C37 C36 111.2(5) . . ?
N38 C37 H37 110.3 . . ?
N41 C37 H37 110.3 . . ?
C36 C37 H37 110.3 . . ?
C37 N38 C39 107.9(5) . . ?
C37 N38 H38 108(4) . . ?
C39 N38 H38 124(4) . . ?
N38 C39 C40 105.4(5) . . ?
N38 C39 H39A 110.7 . . ?
C40 C39 H39A 110.7 . . ?
N38 C39 H39B 110.7 . . ?
C40 C39 H39B 110.7 . . ?
H39A C39 H39B 108.8 . . ?
N41 C40 C39 103.6(5) . . ?
N41 C40 H40A 111.0 . . ?
C39 C40 H40A 111.0 . . ?
N41 C40 H40B 111.0 . . ?
C39 C40 H40B 111.0 . . ?
H40A C40 H40B 109.0 . . ?
C37 N41 C42 111.4(4) . . ?
C37 N41 C40 102.7(4) . . ?
C42 N41 C40 113.6(4) . . ?
C37 N41 Mn2 108.1(3) . . ?
C42 N41 Mn2 106.8(3) . . ?
C40 N41 Mn2 114.2(4) . . ?
N41 C42 C43 110.1(5) . . ?
N41 C42 H42A 109.6 . . ?
C43 C42 H42A 109.6 . . ?
N41 C42 H42B 109.6 . . ?
C43 C42 H42B 109.6 . . ?
H42A C42 H42B 108.1 . . ?
N44 C43 C42 110.6(4) . . ?
N44 C43 H43A 109.5 . . ?
C42 C43 H43A 109.5 . . ?
N44 C43 H43B 109.5 . . ?
C42 C43 H43B 109.5 . . ?
H43A C43 H43B 108.1 . . ?
C43 N44 C48 110.5(4) . . ?
C43 N44 C45 114.7(4) . . ?
C48 N44 C45 104.7(4) . . ?
C43 N44 Mn2 107.2(3) . . ?
C48 N44 Mn2 108.9(3) . . ?
C45 N44 Mn2 110.8(3) . . ?
N44 C45 C46 104.5(5) . . ?
N44 C45 H45A 110.9 . . ?
C46 C45 H45A 110.9 . . ?
N44 C45 H45B 110.9 . . ?
C46 C45 H45B 110.9 . . ?
H45A C45 H45B 108.9 . . ?
N47 C46 C45 107.6(5) . . ?
N47 C46 H46A 110.2 . . ?
C45 C46 H46A 110.2 . . ?
N47 C46 H46B 110.2 . . ?
C45 C46 H46B 110.2 . . ?
H46A C46 H46B 108.5 . . ?
C48 N47 C46 102.8(5) . . ?
C48 N47 H47 119(5) . . ?
C46 N47 H47 106(5) . . ?
N47 C48 N44 106.2(4) . . ?
N47 C48 C49 111.7(5) . . ?
N44 C48 C49 112.0(4) . . ?
N47 C48 H48 109.0 . . ?
N44 C48 H48 109.0 . . ?
C49 C48 H48 109.0 . . ?
N54 C49 C50 121.1(5) . . ?
N54 C49 C48 117.7(5) . . ?
C50 C49 C48 121.2(5) . . ?
C49 C50 C51 119.7(6) . . ?
C49 C50 H50 120.1 . . ?
C51 C50 H50 120.1 . . ?
C52 C51 C50 118.9(6) . . ?
C52 C51 H51 120.6 . . ?
C50 C51 H51 120.6 . . ?
C53 C52 C51 118.3(6) . . ?
C53 C52 H52 120.8 . . ?
C51 C52 H52 120.8 . . ?
N54 C53 C52 124.1(6) . . ?
N54 C53 H53 118.0 . . ?
C52 C53 H53 118.0 . . ?
C53 N54 C49 117.8(5) . . ?
C53 N54 Mn2 124.6(4) . . ?
C49 N54 Mn2 117.5(4) . . ?
C56 N55 Mn2 169.4(5) . . ?
N55 C56 S57 178.8(5) . . ?
C59 N58 Mn2 162.8(5) . . ?
N58 C59 S60 179.5(6) . . ?

loop_
_geom_bond_atom_site_label_1
_geom_bond_atom_site_label_2
_geom_bond_distance
_geom_bond_site_symmetry_2
_geom_bond_publ_flag
Mn1 N28 2.131(5) . ?
Mn1 N25 2.181(5) . ?
Mn1 N1 2.330(4) . ?
Mn1 N24 2.335(4) . ?
Mn1 N11 2.339(4) . ?
Mn1 N14 2.365(4) . ?
N1 C6 1.316(6) . ?
N1 C2 1.333(7) . ?
C2 C3 1.363(7) . ?
C2 H2 0.9300 . ?
C3 C4 1.366(8) . ?
C3 H3 0.9300 . ?
C4 C5 1.380(8) . ?
C4 H4 0.9300 . ?
C5 C6 1.387(7) . ?
C5 H5 0.9300 . ?
C6 C7 1.500(8) . ?
C7 N8 1.448(7) . ?
C7 N11 1.458(6) . ?
C7 H7 0.9800 . ?
N8 C9 1.472(8) . ?
N8 H8 0.91(5) . ?
C9 C10 1.501(9) . ?
C9 H9A 0.9700 . ?
C9 H9B 0.9700 . ?
C10 N11 1.501(6) . ?
C10 H10A 0.9700 . ?
C10 H10B 0.9700 . ?
N11 C12 1.477(6) . ?
C12 C13 1.501(7) . ?
C12 H12A 0.9700 . ?
C12 H12B 0.9700 . ?
C13 N14 1.487(6) . ?
C13 H13A 0.9700 . ?
C13 H13B 0.9700 . ?
N14 C18 1.475(6) . ?
N14 C15 1.480(7) . ?
C15 C16 1.513(8) . ?
C15 H15A 0.9700 . ?
C15 H15B 0.9700 . ?
C16 N17 1.487(8) . ?
C16 H16A 0.9700 . ?
C16 H16B 0.9700 . ?
N17 C18 1.452(7) . ?
N17 H17 0.86(2) . ?
C18 C19 1.518(8) . ?
C18 H18 0.9800 . ?
C19 N24 1.341(6) . ?
C19 C20 1.359(7) . ?
C20 C21 1.390(9) . ?
C20 H20 0.9300 . ?
C21 C22 1.348(9) . ?
C21 H21 0.9300 . ?
C22 C23 1.380(8) . ?
C22 H22 0.9300 . ?
C23 N24 1.340(6) . ?
C23 H23 0.9300 . ?
N25 C26 1.149(7) . ?
C26 S27 1.632(7) . ?
N28 C29 1.147(6) . ?
C29 S30 1.616(6) . ?
Mn2 N55 2.124(5) . ?
Mn2 N58 2.149(5) . ?
Mn2 N31 2.281(4) . ?
Mn2 N54 2.290(4) . ?
Mn2 N41 2.372(4) . ?
Mn2 N44 2.372(4) . ?
N31 C36 1.334(7) . ?
N31 C32 1.336(7) . ?
C32 C33 1.373(8) . ?
C32 H32 0.9300 . ?
C33 C34 1.365(9) . ?
C33 H33 0.9300 . ?
C34 C35 1.362(9) . ?
C34 H34 0.9300 . ?
C35 C36 1.392(8) . ?
C35 H35 0.9300 . ?
C36 C37 1.520(8) . ?
C37 N38 1.455(7) . ?
C37 N41 1.473(7) . ?
C37 H37 0.9800 . ?
N38 C39 1.456(8) . ?
N38 H38 0.94(6) . ?
C39 C40 1.521(8) . ?
C39 H39A 0.9700 . ?
C39 H39B 0.9700 . ?
C40 N41 1.501(7) . ?
C40 H40A 0.9700 . ?
C40 H40B 0.9700 . ?
N41 C42 1.481(6) . ?
C42 C43 1.497(7) . ?
C42 H42A 0.9700 . ?
C42 H42B 0.9700 . ?
C43 N44 1.485(6) . ?
C43 H43A 0.9700 . ?
C43 H43B 0.9700 . ?
N44 C48 1.488(6) . ?
N44 C45 1.492(6) . ?
C45 C46 1.529(8) . ?
C45 H45A 0.9700 . ?
C45 H45B 0.9700 . ?
C46 N47 1.459(8) . ?
C46 H46A 0.9700 . ?
C46 H46B 0.9700 . ?
N47 C48 1.459(7) . ?
N47 H47 0.84(2) . ?
C48 C49 1.509(7) . ?
C48 H48 0.9800 . ?
C49 N54 1.346(6) . ?
C49 C50 1.377(7) . ?
C50 C51 1.390(8) . ?
C50 H50 0.9300 . ?
C51 C52 1.370(8) . ?
C51 H51 0.9300 . ?
C52 C53 1.358(8) . ?
C52 H52 0.9300 . ?
C53 N54 1.344(6) . ?
C53 H53 0.9300 . ?
N55 C56 1.164(6) . ?
C56 S57 1.617(6) . ?
N58 C59 1.155(6) . ?
C59 S60 1.633(7) . ?

loop_
_geom_hbond_atom_site_label_D
_geom_hbond_atom_site_label_H
_geom_hbond_atom_site_label_A
_geom_hbond_distance_DH
_geom_hbond_distance_HA
_geom_hbond_distance_DA
_geom_hbond_angle_DHA
_geom_hbond_site_symmetry_A
N8 H8 N25 0.91(5) 2.39(5) 3.185(8) 145(4) .
N17 H17 S27 0.86(2) 2.59(2) 3.449(5) 171(5) 4_576
N38 H38 S60 0.94(6) 2.61(6) 3.470(6) 153(5) 4_575
N47 H47 N58 0.84(2) 2.60(6) 3.215(8) 131(6) .
